data_1552800
loop_
_publ_author_name
'Jarzembska, Katarzyna N.'
'Kami\'nski, Rados\/law'
'Durka, Krzysztof'
'Wo\'zniak, Krzysztof'

_publ_section_title
;
 Ground-State Charge-Density Distribution in a Crystal of the Luminescent
 ortho-Phenylenediboronic Acid Complex with 8-Hydroxyquinoline.
;
_journal_issue 18
_journal_name_full 'The journal of physical chemistry. A'
_journal_page_first 4508
_journal_page_last 4520
_journal_paper_doi 10.1021/acs.jpca.8b00832
_journal_volume 122
_journal_year 2018
_chemical_formula_moiety 'C15 H11 B2 N O3, 0.5(C4 H8 O2)'
_chemical_formula_sum 'C17 H15 B2 N O4'
_chemical_formula_weight 318.93
_space_group_IT_number 14
_space_group_name_Hall '-P 2ybc'
_space_group_name_H-M_alt 'P 1 21/c 1'
_symmetry_cell_setting monoclinic
_symmetry_Int_Tables_number 14
_symmetry_space_group_name_Hall '-P 2ybc'
_symmetry_space_group_name_H-M 'P 1 21/c 1'
_cell_angle_alpha 90
_cell_angle_beta 113.0049(9)
_cell_angle_gamma 90
_cell_formula_units_Z 4
_cell_length_a 12.6209(8)
_cell_length_b 10.7943(7)
_cell_length_c 12.6367(8)
_cell_measurement_reflns_used 37016
_cell_measurement_temperature 90
_cell_measurement_theta_max 58.37
_cell_measurement_theta_min 2.57
_cell_volume 1584.63(18)
_diffrn_ambient_temperature 90
_diffrn_measured_fraction_theta_full 0.98
_diffrn_measured_fraction_theta_max 0.94
_diffrn_measurement_device 'Bruker AXS APEXII'
_diffrn_measurement_device_type 'CCD detector'
_diffrn_measurement_method \w-scans
_diffrn_radiation_monochromator 'multilayer optics'
_diffrn_radiation_probe x-ray
_diffrn_radiation_source 'TXS rotating anode'
_diffrn_radiation_type 'Mo K\a'
_diffrn_radiation_wavelength 0.71073
_diffrn_reflns_av_R_equivalents 0.0358
_diffrn_reflns_av_unetI/netI 0.039
_diffrn_reflns_limit_h_max 30
_diffrn_reflns_limit_h_min -18
_diffrn_reflns_limit_k_max 21
_diffrn_reflns_limit_k_min -25
_diffrn_reflns_limit_l_max 15
_diffrn_reflns_limit_l_min -29
_diffrn_reflns_number 93013
_diffrn_reflns_reduction_process
;
 Scaled and merged with SORTAV
 R.H. Blessing, (1987) Cryst. Rev. 1, 3-58
 R.H. Blessing, (1989) J. Appl. Cryst. 22, 396-397
;
_diffrn_reflns_theta_full 41.09
_diffrn_reflns_theta_max 58.96
_diffrn_reflns_theta_min 2.57
_exptl_absorpt_coefficient_mu 0.093
_exptl_absorpt_correction_T_max 1.009
_exptl_absorpt_correction_T_min 0.957
_exptl_absorpt_correction_type multi-scan
_exptl_absorpt_process_details
;
 R.H. Blessing, Acta Cryst. (1995), A51, 33-38
;
_exptl_crystal_colour yellow
_exptl_crystal_density_diffrn 1.3368
_exptl_crystal_description 'yellow block'
_exptl_crystal_F_000 664
_exptl_crystal_size_max 0.30
_exptl_crystal_size_mid 0.16
_exptl_crystal_size_min 0.07
_refine_diff_density_max 0.24
_refine_diff_density_min -0.31
_refine_ls_extinction_method none
_refine_ls_goodness_of_fit_ref 0.951
_refine_ls_hydrogen_treatment mixed
_refine_ls_number_parameters 656
_refine_ls_number_reflns 14839
_refine_ls_number_restraints 11
_refine_ls_R_factor_all 0.0375
_refine_ls_R_factor_gt 0.0203
_refine_ls_shift/su_max 0.003
_refine_ls_shift/su_mean 0.000
_refine_ls_structure_factor_coef Fsqd
_refine_ls_weighting_scheme sigma
_refine_ls_wR_factor_gt 0.0453
_refine_ls_wR_factor_ref 0.0453
_reflns_number_gt 14839
_reflns_number_total 21837
_reflns_threshold_expression I>3\s(I)
_cod_data_source_file jp8b00832_si_002.cif
_cod_data_source_block odbaHQ-dioxane-90K
_cod_depositor_comments
;
The following automatic conversions were performed:

data item '_diffrn_radiation_probe' value 'X-ray' was changed to
'x-ray' in accordance with the
/home/data/users/saulius/crontab/automatic-downloads/current/ACS/lib/dictionaries/cif_core.dic
dictionary named 'cif_core.dic' version 2.4.2 last updated on
2011-04-26.

Automatic conversion script
Id: cif_fix_values 6909 2019-04-08 15:41:33Z antanas 
;
_cod_original_formula_sum 'C17 H15 B2 N1 O4'
_cod_database_code 1552800

loop_
_space_group_symop_id
_space_group_symop_operation_xyz
1 x,y,z
2 -x,y+1/2,-z+1/2
3 -x,-y,-z
4 x,-y+1/2,z+1/2

loop_
_atom_site_type_symbol
_atom_site_label
_atom_site_fract_x
_atom_site_fract_y
_atom_site_fract_z
_atom_site_U_iso_or_equiv
_atom_site_adp_type
_atom_site_occupancy
_atom_site_calc_flag
_atom_site_refinement_flags_posn
_atom_site_refinement_flags_adp
_atom_site_disorder_group
O O1 0.36348(1) 0.23969(2) 0.26482(2) 0.012636(1) Uani 1 d . . .
O O2 0.38790(2) 0.09317(2) 0.42120(2) 0.012445(1) Uani 1 d . . .
O O3 0.38231(3) -0.12200(2) 0.46817(2) 0.01501(1) Uani 1 d . . .
N N1 0.30836(1) 0.30980(2) 0.41483(1) 0.010619(1) Uani 1 d . . .
C C1 0.19199(2) 0.11659(2) 0.27882(2) 0.011666(1) Uani 1 d . . .
C C2 0.20581(2) -0.00803(2) 0.31499(2) 0.012548(1) Uani 1 d . . .
C C3 0.11686(2) -0.09344(2) 0.26501(2) 0.01767(1) Uani 1 d . . .
C C4 0.01396(3) -0.05358(3) 0.17914(3) 0.02155(1) Uani 1 d . . .
C C5 0.00019(2) 0.07029(3) 0.14339(2) 0.01972(1) Uani 1 d . . .
C C6 0.08878(2) 0.15612(2) 0.19298(2) 0.01508(1) Uani 1 d . . .
C C7 0.27586(2) 0.33151(2) 0.50114(2) 0.013264(1) Uani 1 d . . .
C C8 0.28162(2) 0.45285(2) 0.54452(2) 0.01542(1) Uani 1 d . . .
C C9 0.32029(2) 0.55038(2) 0.49799(2) 0.01527(1) Uani 1 d . . .
C C10 0.39833(2) 0.61394(2) 0.34712(2) 0.01666(1) Uani 1 d . . .
C C11 0.42964(2) 0.57204(2) 0.26009(2) 0.01740(1) Uani 1 d . . .
C C12 0.42164(2) 0.44578(2) 0.22515(2) 0.01517(1) Uani 1 d . . .
C C13 0.37982(2) 0.36193(2) 0.28117(2) 0.011545(1) Uani 1 d . . .
C C14 0.34764(2) 0.40477(2) 0.36973(2) 0.010914(1) Uani 1 d . . .
C C15 0.35563(2) 0.52802(2) 0.40618(2) 0.012996(1) Uani 1 d . . .
B B1 0.31220(2) 0.18641(2) 0.34363(2) 0.011372(1) Uani 1 d . . .
B B2 0.33140(2) -0.01976(2) 0.40816(2) 0.012103(1) Uani 1 d . . .
H H3 0.1273(8) -0.1896(2) 0.2917(6) 0.03391 Uani 1 d D U .
H H4 -0.0551(4) -0.1196(5) 0.1407(6) 0.03896 Uani 1 d D U .
H H5 -0.0796(3) 0.0992(8) 0.0755(4) 0.03681 Uani 1 d D U .
H H6 0.0792(7) 0.2520(2) 0.1657(6) 0.02882 Uani 1 d D U .
H H7 0.2449(5) 0.2523(4) 0.5333(5) 0.02794 Uani 1 d D U .
H H8 0.2551(4) 0.4661(8) 0.6155(3) 0.03277 Uani 1 d D U .
H H9 0.3242(6) 0.6440(3) 0.5300(5) 0.03245 Uani 1 d D U .
H H10 0.4039(5) 0.7106(2) 0.3714(5) 0.03340 Uani 1 d D U .
H H11 0.4635(4) 0.6367(4) 0.2158(4) 0.03632 Uani 1 d D U .
H H12 0.4476(4) 0.4181(5) 0.1565(3) 0.03357 Uani 1 d D U .
H H18 0.4645(1) -0.1089(6) 0.5148(4) 0.02847 Uani 1 d D U .
O O4 0.0916(1) 0.4154(1) 0.0511(1) 0.02714(1) Uani 1 d . . .
C C16 0.10965(3) 0.54565(3) 0.06439(3) 0.02282(2) Uani 1 d . . .
C C17 0.00073(3) 0.61104(2) 0.05568(3) 0.02191(1) Uani 1 d . . .
H H16a 0.1400(10) 0.581(1) -0.003(2) 0.04983 Uani 1 d D U 1
H H16b 0.181(2) 0.5581(10) 0.151(2) 0.05382 Uani 1 d D U 2
H H17a -0.0207(10) 0.583(1) 0.125(2) 0.04774 Uani 1 d D U 1
H H17b 0.0132(9) 0.712(2) 0.0574(8) 0.05038 Uani 1 d D U 2

loop_
_atom_site_aniso_label
_atom_site_aniso_U_11
_atom_site_aniso_U_22
_atom_site_aniso_U_33
_atom_site_aniso_U_12
_atom_site_aniso_U_13
_atom_site_aniso_U_23
O1 0.01442(7) 0.01199(6) 0.01391(5) -0.00017(4) 0.00815(6) -0.00141(4)
O2 0.01009(7) 0.01063(6) 0.01420(5) 0.00006(6) 0.00213(6) 0.00039(5)
O3 0.01409(9) 0.01045(6) 0.01739(6) 0.00056(6) 0.00278(7) 0.00113(5)
N1 0.01099(5) 0.01145(5) 0.00987(4) 0.00046(3) 0.00457(4) 0.00020(3)
C1 0.01005(6) 0.01293(5) 0.01098(5) -0.00019(4) 0.00298(5) 0.00006(4)
C2 0.01077(6) 0.01210(6) 0.01320(5) -0.00111(5) 0.00298(5) -0.00085(4)
C3 0.01360(8) 0.01441(7) 0.02100(7) -0.00317(6) 0.00242(7) -0.00218(6)
C4 0.01366(9) 0.01972(9) 0.02417(9) -0.00372(7) -0.00030(8) -0.00322(7)
C5 0.01250(8) 0.02154(9) 0.01887(7) -0.00101(7) -0.00063(7) -0.00069(6)
C6 0.01165(7) 0.01716(7) 0.01355(6) 0.00067(6) 0.00181(6) 0.00132(5)
C7 0.01460(7) 0.01549(6) 0.01078(5) 0.00140(5) 0.00613(5) 0.00070(4)
C8 0.01781(8) 0.01764(7) 0.01181(5) 0.00239(5) 0.00686(6) -0.00143(5)
C9 0.01738(8) 0.01445(6) 0.01375(6) 0.00117(5) 0.00583(6) -0.00300(5)
C10 0.01937(9) 0.01210(6) 0.01898(7) -0.00323(5) 0.00802(7) -0.00109(5)
C11 0.01976(9) 0.01479(6) 0.01980(7) -0.00465(6) 0.01007(7) 0.00039(5)
C12 0.01647(7) 0.01570(6) 0.01629(6) -0.00289(5) 0.00960(6) -0.000029(5)
C13 0.01178(6) 0.01193(5) 0.01227(5) -0.00083(4) 0.00616(5) -0.00055(4)
C14 0.01137(6) 0.01081(5) 0.01106(5) -0.00029(4) 0.00492(5) -0.00053(4)
C15 0.01401(7) 0.01148(5) 0.01328(5) -0.00047(4) 0.00509(6) -0.00154(4)
B1 0.01064(7) 0.01121(6) 0.01197(6) 0.00007(5) 0.00410(5) 0.00017(4)
B2 0.01146(7) 0.01051(6) 0.01302(6) 0.000019(5) 0.00336(6) -0.00027(4)
H3 0.0325 0.0202 0.0421 -0.0042 0.0070 0.0035
H4 0.0259 0.0315 0.0466 -0.0124 0.0002 -0.0035
H5 0.0218 0.0365 0.0362 -0.0007 -0.0059 0.0027
H6 0.0274 0.0219 0.0306 0.0008 0.0042 0.0045
H7 0.0363 0.0245 0.0291 -0.0029 0.0194 0.0025
H8 0.0467 0.0336 0.0270 0.0021 0.0241 -0.0042
H9 0.0459 0.0200 0.0339 0.0002 0.0183 -0.0076
H10 0.0456 0.0175 0.0396 -0.0039 0.0194 -0.0040
H11 0.0488 0.0276 0.0425 -0.0087 0.0287 0.0040
H12 0.0462 0.0329 0.0342 -0.0036 0.0294 -0.0030
H18 0.0212 0.0241 0.0325 0.0010 0.0023 0.0024
O4 0.0242(1) 0.02042(9) 0.03021(10) 0.00584(9) 0.0035(1) 0.00070(10)
C16 0.0194(1) 0.0236(1) 0.0248(1) -0.00198(8) 0.00792(8) -0.00291(7)
C17 0.0255(1) 0.01858(8) 0.02377(9) 0.000018(7) 0.01197(10) -0.00345(7)
H16a 0.0536 0.0525 0.0602 -0.0142 0.0404 -0.0063
H16b 0.0399 0.0557 0.0456 -0.0009 -0.0053 -0.0105
H17a 0.0565 0.0595 0.0400 -0.0080 0.0327 -0.0085
H17b 0.0568 0.0239 0.0656 -0.0016 0.0187 -0.0069

loop_
_atom_type_symbol
_atom_type_description
_atom_type_scat_dispersion_real
_atom_type_scat_dispersion_imag
_atom_type_scat_source
C C 0.0030 0.0020 'Su & Coppens, Acta. Cryst. (1997) A53, 749 '
H H 0.0000 0.0000 'Su & Coppens, Acta. Cryst. (1997) A53, 749 '
B B 0.0014 0.0007 'Su & Coppens, Acta. Cryst. (1997) A53, 749 '
N N 0.0060 0.0030 'Su & Coppens, Acta. Cryst. (1997) A53, 749 '
O O 0.0110 0.0060 'Su & Coppens, Acta. Cryst. (1997) A53, 749 '

loop_
_geom_angle_atom_site_label_1
_geom_angle_atom_site_label_2
_geom_angle_atom_site_label_3
_geom_angle
O1 C13 C14 111.78(2)
O1 C13 C12 129.50(2)
O1 B1 O2 111.68(2)
O1 B1 N1 99.68(2)
O1 B1 C1 114.16(2)
O2 B1 C1 104.94(2)
O2 B2 O3 122.74(3)
O2 B2 C2 109.86(2)
O3 B2 C2 127.39(3)
N1 C14 C15 124.83(2)
N1 C7 C8 119.83(2)
N1 C7 H7 116.2(4)
N1 B1 C1 116.29(2)
C1 C2 C3 120.47(2)
C1 C2 B2 106.34(2)
C1 C6 C5 119.05(3)
C1 C6 H6 119.6(5)
C2 C1 C6 120.20(2)
C2 C1 B1 108.10(2)
C2 C3 C4 119.13(3)
C2 C3 H3 120.8(5)
C3 C2 B2 133.15(2)
C3 C4 C5 120.38(3)
C3 C4 H4 119.2(4)
C4 C3 H3 120.0(5)
C4 C5 C6 120.77(3)
C4 C5 H5 119.3(5)
C5 C6 H6 121.4(5)
C5 C4 H4 120.4(4)
C6 C1 B1 131.48(2)
C6 C5 H5 119.9(5)
C7 N1 C14 119.51(2)
C7 N1 B1 133.46(2)
C7 C8 C9 120.95(2)
C7 C8 H8 117.3(5)
C8 C7 H7 123.9(4)
C8 C9 C15 119.62(2)
C8 C9 H9 121.5(4)
C9 C15 C14 115.25(2)
C9 C15 C10 128.60(2)
C9 C8 H8 121.7(5)
C10 C15 C14 116.15(2)
C10 C11 C12 123.53(3)
C10 C11 H11 119.6(3)
C11 C10 C15 119.28(2)
C11 C10 H10 122.3(3)
C11 C12 C13 117.73(2)
C11 C12 H12 120.4(3)
C12 C13 C14 118.72(2)
C12 C11 H11 116.9(3)
C13 C14 C15 124.59(2)
C13 C12 H12 121.9(3)
C14 N1 B1 107.03(2)
C15 C9 H9 118.8(4)
C15 C10 H10 118.4(3)
B2 O3 H18 112.2(4)
O4 C16 H16b 105.3(6)
O4 C16 H16a 109.5(6)
C16 C17 H17a 109.1(7)
C17 C16 H16b 111.9(8)

loop_
_geom_bond_atom_site_label_1
_geom_bond_atom_site_label_2
_geom_bond_distance
O1 C13 1.3390(3)
O1 B1 1.4985(3)
O2 B1 1.4678(4)
O2 B2 1.3892(4)
O3 B2 1.3509(4)
O3 H18 0.9829(10)
N1 C14 1.3573(3)
N1 C7 1.3276(3)
N1 B1 1.6186(3)
C1 C2 1.4094(3)
C1 C6 1.3968(3)
C1 B1 1.6028(3)
C2 C3 1.3982(3)
C2 B2 1.5671(4)
C3 C4 1.3956(4)
C3 H3 1.0831(10)
C4 C5 1.4002(4)
C4 H4 1.0829(10)
C5 C6 1.3977(4)
C5 H5 1.0830(10)
C6 H6 1.0830(10)
C7 C8 1.4107(3)
C7 H7 1.0830(10)
C8 C9 1.3843(4)
C8 H8 1.0830(10)
C9 C15 1.4168(3)
C9 H9 1.0831(10)
C10 C15 1.4220(3)
C10 C11 1.3820(4)
C10 H10 1.0821(10)
C11 C12 1.4239(3)
C11 H11 1.0820(10)
C12 C13 1.3752(3)
C12 H12 1.0820(10)
C13 C14 1.4093(3)
C14 C15 1.3986(3)
O4 C16 1.423(1)
C16 C17 1.5106(5)
C16 H16b 1.12(3)
C16 H16a 1.13(2)
C17 H17a 1.05(3)
C17 H17b 1.10(3)

loop_
_geom_hbond_atom_site_label_D
_geom_hbond_atom_site_label_H
_geom_hbond_atom_site_label_A
_geom_hbond_distance_DH
_geom_hbond_distance_HA
_geom_hbond_distance_DA
_geom_hbond_angle_DHA
_geom_hbond_site_symmetry_A
O3 H18 O2 0.9829(10) 1.725(1) 2.7006(6) 171.5(2) 3_656
